data_4129610
loop_
_publ_author_name
'Zhang, Long'
'Lin, Yue-Jian'
'Li, Zhen-Hua'
'Jin, Guo-Xin'

_publ_section_title
;
 Rational Design of Polynuclear Organometallic Assemblies from a Simple
 Heteromultifunctional Ligand.
;
_journal_issue 42
_journal_name_full 'Journal of the American Chemical Society'
_journal_page_first 13670
_journal_page_last 13678
_journal_paper_doi 10.1021/jacs.5b08826
_journal_volume 137
_journal_year 2015
_chemical_formula_sum 'C85 H146 F24 N20 O44 Pd4 Rh4 S8'
_chemical_formula_weight 3701.93
_space_group_crystal_system triclinic
_space_group_IT_number 2
_space_group_name_Hall '-P 1'
_space_group_name_H-M_alt 'P -1'
_atom_sites_solution_hydrogens geom
_audit_creation_method SHELXL-2013
_cell_angle_alpha 70.251(2)
_cell_angle_beta 70.323(2)
_cell_angle_gamma 81.884(2)
_cell_formula_units_Z 1
_cell_length_a 15.1375(17)
_cell_length_b 16.3127(18)
_cell_length_c 16.5691(18)
_cell_measurement_reflns_used 6681
_cell_measurement_temperature 173(2)
_cell_measurement_theta_max 27.40
_cell_measurement_theta_min 2.19
_cell_volume 3624.2(7)
_computing_cell_refinement 'Bruker SAINT'
_computing_data_collection 'Bruker APEX2'
_computing_data_reduction 'Bruker SAINT'
_computing_molecular_graphics 'Bruker SHELXTL'
_computing_publication_material 'Bruker SHELXTL'
_computing_structure_refinement 'SHELXL-2013 (Sheldrick, 2013)'
_computing_structure_solution 'SHELXS-97 (Sheldrick, 2008)'
_diffrn_ambient_temperature 173(2)
_diffrn_measured_fraction_theta_full 0.981
_diffrn_measured_fraction_theta_max 0.982
_diffrn_measurement_device_type 'Bruker APEX-II CCD'
_diffrn_measurement_method '\f and \w scans'
_diffrn_radiation_type MoK\a
_diffrn_radiation_wavelength 0.71073
_diffrn_reflns_av_R_equivalents 0.0301
_diffrn_reflns_av_unetI/netI 0.0624
_diffrn_reflns_Laue_measured_fraction_full 0.981
_diffrn_reflns_Laue_measured_fraction_max 0.982
_diffrn_reflns_limit_h_max 18
_diffrn_reflns_limit_h_min -18
_diffrn_reflns_limit_k_max 20
_diffrn_reflns_limit_k_min -16
_diffrn_reflns_limit_l_max 20
_diffrn_reflns_limit_l_min -19
_diffrn_reflns_number 23458
_diffrn_reflns_point_group_measured_fraction_full 0.981
_diffrn_reflns_point_group_measured_fraction_max 0.982
_diffrn_reflns_theta_full 25.242
_diffrn_reflns_theta_max 25.999
_diffrn_reflns_theta_min 1.327
_exptl_absorpt_coefficient_mu 1.153
_exptl_absorpt_correction_T_max 0.746
_exptl_absorpt_correction_T_min 0.640
_exptl_absorpt_correction_type multi-scan
_exptl_absorpt_process_details sadabs
_exptl_crystal_colour black
_exptl_crystal_density_diffrn 1.696
_exptl_crystal_description block
_exptl_crystal_F_000 1856
_exptl_crystal_size_max 0.200
_exptl_crystal_size_mid 0.120
_exptl_crystal_size_min 0.100
_platon_squeeze_details
; 
 In asymmetric unit of this data, there were disordered 
 anion and solvents (one triflate anion, two methanol and 
 one water molecules) which could not be restrained 
 properly. Therefore, SQUEEZE algorithm was used to omit 
 them. 
;
_refine_diff_density_max 1.823
_refine_diff_density_min -1.041
_refine_diff_density_rms 0.173
_refine_ls_extinction_method none
_refine_ls_goodness_of_fit_ref 1.048
_refine_ls_hydrogen_treatment constr
_refine_ls_matrix_type full
_refine_ls_number_parameters 751
_refine_ls_number_reflns 13987
_refine_ls_number_restraints 70
_refine_ls_restrained_S_all 1.058
_refine_ls_R_factor_all 0.0937
_refine_ls_R_factor_gt 0.0641
_refine_ls_shift/su_max 0.007
_refine_ls_shift/su_mean 0.001
_refine_ls_structure_factor_coef Fsqd
_refine_ls_weighting_details
; 
 w=1/[\s^2^(Fo^2^)+(0.1371P)^2^] 
 where P=(Fo^2^+2Fc^2^)/3 
;
_refine_ls_weighting_scheme calc
_refine_ls_wR_factor_gt 0.1958
_refine_ls_wR_factor_ref 0.2173
_reflns_Friedel_coverage 0.000
_reflns_number_gt 9179
_reflns_number_total 13987
_reflns_threshold_expression 'I > 2\s(I)'
_cod_data_source_file ja5b08826_si_004.cif
_cod_data_source_block 10b
_cod_database_code 4129610
_shelx_space_group_comment
; 
The symmetry employed for this shelxl refinement is uniquely defined 
by the following loop, which should always be used as a source of 
symmetry information in preference to the above space-group names. 
They are only intended as comments. 
;
_shelx_estimated_absorpt_t_min 0.802
_shelx_estimated_absorpt_t_max 0.893
_shelxl_version_number 2013-2

loop_
_space_group_symop_operation_xyz
'x, y, z'
'-x, -y, -z'

loop_
_atom_site_label
_atom_site_type_symbol
_atom_site_fract_x
_atom_site_fract_y
_atom_site_fract_z
_atom_site_U_iso_or_equiv
_atom_site_adp_type
_atom_site_occupancy
_atom_site_site_symmetry_order
_atom_site_calc_flag
_atom_site_refinement_flags_posn
_atom_site_refinement_flags_adp
_atom_site_refinement_flags_occupancy
Rh1 Rh 0.93008(3) 0.51272(3) 0.24674(3) 0.03217(16) Uani 1 1 d . . .
Rh2 Rh 0.30983(4) 0.87629(4) 0.56588(4) 0.04202(18) Uani 1 1 d . . .
Pd1 Pd 0.65172(3) 0.66963(3) 0.19679(3) 0.03447(16) Uani 1 1 d . . .
Pd2 Pd 0.58461(3) 0.70671(3) 0.61027(3) 0.03567(16) Uani 1 1 d . . .
N1 N 0.6251(3) 0.6910(3) 0.3180(3) 0.0307(11) Uani 1 1 d . . .
N2 N 0.6137(4) 0.6961(4) 0.4853(4) 0.0347(12) Uani 1 1 d . . .
N3 N 0.7627(4) 0.6078(3) 0.2310(4) 0.0325(12) Uani 1 1 d . . .
N4 N 0.4795(4) 0.7781(4) 0.5747(4) 0.0390(13) Uani 1 1 d . . .
N5 N 0.8413(4) 0.4040(4) 0.3051(4) 0.0379(13) Uani 1 1 d . . .
N6 N 0.7409(4) 0.2520(4) 0.3819(4) 0.0419(14) Uani 1 1 d . . .
N7 N 0.6839(5) 0.6399(5) 0.0827(4) 0.0533(17) Uani 1 1 d . . .
H7A H 0.7361 0.6761 0.0363 0.064 Uiso 1 1 calc R U .
H7B H 0.7050 0.5780 0.0934 0.064 Uiso 1 1 calc R U .
N8 N 0.5360(4) 0.7290(5) 0.1621(4) 0.0467(15) Uani 1 1 d . . .
H8A H 0.4798 0.6944 0.2015 0.056 Uiso 1 1 calc R U .
H8B H 0.5254 0.7878 0.1693 0.056 Uiso 1 1 calc R U .
N9 N 0.6936(5) 0.6295(5) 0.6477(4) 0.0545(17) Uani 1 1 d . . .
H9A H 0.7013 0.5755 0.6310 0.065 Uiso 1 1 calc R U .
H9B H 0.7531 0.6611 0.6169 0.065 Uiso 1 1 calc R U .
N10 N 0.5458(5) 0.7170(5) 0.7365(4) 0.0585(18) Uani 1 1 d . . .
H10A H 0.5319 0.7788 0.7340 0.070 Uiso 1 1 calc R U .
H10B H 0.4886 0.6835 0.7749 0.070 Uiso 1 1 calc R U .
O1 O 0.8313(3) 0.5628(3) 0.3431(3) 0.0339(10) Uani 1 1 d . . .
O2 O 0.8328(3) 0.5687(3) 0.1791(3) 0.0374(10) Uani 1 1 d . . .
O3 O 0.4072(3) 0.8295(3) 0.4632(3) 0.0401(11) Uani 1 1 d . . .
O4 O 0.4146(3) 0.8203(3) 0.6273(3) 0.0442(12) Uani 1 1 d . . .
O5 O 0.2568(5) 0.5382(5) 0.9322(4) 0.082(2) Uani 1 1 d . . .
O6 O 0.4180(5) 0.5759(5) 0.8554(4) 0.087(2) Uani 1 1 d . . .
O7 O 0.2970(7) 0.6872(5) 0.8824(6) 0.113(3) Uani 1 1 d . . .
O8 O 0.5971(6) 0.4204(6) 0.7250(6) 0.103(3) Uani 1 1 d . . .
O9 O 0.6373(8) 0.3479(9) 0.6120(8) 0.163(5) Uani 1 1 d . U .
O10 O 0.7248(7) 0.4684(5) 0.5879(6) 0.115(3) Uani 1 1 d . . .
O11 O 0.8722(6) 0.6927(4) 0.4763(6) 0.097(3) Uani 1 1 d . . .
O12 O 0.8157(5) 0.7995(5) 0.5460(5) 0.095(2) Uani 1 1 d . . .
O13 O 0.8196(6) 0.8298(6) 0.3937(6) 0.111(3) Uani 1 1 d D . .
S1 S 0.32715(17) 0.59919(17) 0.90846(14) 0.0612(6) Uani 1 1 d . . .
S2 S 0.66770(18) 0.39851(18) 0.64750(17) 0.0669(6) Uani 1 1 d . . .
S3 S 0.85734(16) 0.78235(15) 0.46246(18) 0.0626(6) Uani 1 1 d D . .
F1 F 0.3742(7) 0.5036(6) 1.0498(5) 0.135(3) Uani 1 1 d . . .
F2 F 0.2717(5) 0.6046(6) 1.0732(4) 0.116(3) Uani 1 1 d . . .
F3 F 0.4112(6) 0.6366(7) 1.0033(5) 0.139(3) Uani 1 1 d . . .
F4 F 0.8128(7) 0.3060(7) 0.6299(9) 0.195(5) Uani 1 1 d D U .
F5 F 0.6985(9) 0.2518(9) 0.7513(11) 0.266(7) Uani 1 1 d D U .
F6 F 0.7710(11) 0.3761(12) 0.7460(9) 0.238(7) Uani 1 1 d D U .
F7 F 0.9722(4) 0.9065(4) 0.4209(5) 0.107(2) Uani 1 1 d . U .
F8 F 1.0230(4) 0.7810(4) 0.4813(5) 0.0950(19) Uani 1 1 d . . .
F9 F 1.0268(4) 0.8166(5) 0.3462(5) 0.105(2) Uani 1 1 d . . .
C1 C 0.6891(4) 0.6500(4) 0.3584(4) 0.0297(13) Uani 1 1 d . . .
C2 C 0.6842(5) 0.6538(4) 0.4420(4) 0.0323(14) Uani 1 1 d . . .
H2 H 0.7318 0.6260 0.4684 0.039 Uiso 1 1 calc R U .
C3 C 0.5483(4) 0.7399(4) 0.4440(5) 0.0342(14) Uani 1 1 d . . .
C4 C 0.5540(5) 0.7338(4) 0.3628(4) 0.0346(14) Uani 1 1 d . . .
H4 H 0.5059 0.7608 0.3368 0.041 Uiso 1 1 calc R U .
C5 C 0.7657(5) 0.6017(4) 0.3091(4) 0.0323(14) Uani 1 1 d . . .
C6 C 0.4727(5) 0.7862(4) 0.4959(5) 0.0369(15) Uani 1 1 d . . .
C7 C 0.8133(5) 0.3635(5) 0.3942(5) 0.0424(17) Uani 1 1 d . . .
H7 H 0.8267 0.3884 0.4328 0.051 Uiso 1 1 calc R U .
C8 C 0.7667(5) 0.2887(5) 0.4308(5) 0.0432(17) Uani 1 1 d . . .
H8 H 0.7516 0.2610 0.4940 0.052 Uiso 1 1 calc R U .
C9 C 0.7648(5) 0.2936(5) 0.2936(5) 0.0474(18) Uani 1 1 d . . .
H9 H 0.7487 0.2701 0.2554 0.057 Uiso 1 1 calc R U .
C10 C 0.8131(5) 0.3715(5) 0.2562(5) 0.0388(15) Uani 1 1 d . . .
H10 H 0.8258 0.4015 0.1935 0.047 Uiso 1 1 calc R U .
C11 C 1.0599(5) 0.4420(5) 0.2530(6) 0.052(2) Uani 1 1 d . . .
C12 C 1.0585(5) 0.4800(5) 0.1575(5) 0.0469(18) Uani 1 1 d . . .
C13 C 1.0511(5) 0.5710(5) 0.1400(5) 0.0464(18) Uani 1 1 d . . .
C14 C 1.0432(5) 0.5914(5) 0.2198(5) 0.0491(19) Uani 1 1 d . . .
C15 C 1.0504(5) 0.5103(5) 0.2890(5) 0.0435(17) Uani 1 1 d . . .
C16 C 1.0691(7) 0.3452(6) 0.2966(7) 0.080(3) Uani 1 1 d . . .
H16A H 1.1356 0.3278 0.2859 0.120 Uiso 1 1 calc R U .
H16B H 1.0404 0.3144 0.2707 0.120 Uiso 1 1 calc R U .
H16C H 1.0371 0.3306 0.3617 0.120 Uiso 1 1 calc R U .
C17 C 1.0735(6) 0.4317(7) 0.0933(6) 0.070(3) Uani 1 1 d . . .
H17A H 1.0178 0.4391 0.0736 0.105 Uiso 1 1 calc R U .
H17B H 1.0844 0.3698 0.1226 0.105 Uiso 1 1 calc R U .
H17C H 1.1282 0.4542 0.0410 0.105 Uiso 1 1 calc R U .
C18 C 1.0437(8) 0.6363(6) 0.0495(6) 0.081(3) Uani 1 1 d . . .
H18A H 1.1061 0.6577 0.0107 0.121 Uiso 1 1 calc R U .
H18B H 1.0018 0.6855 0.0611 0.121 Uiso 1 1 calc R U .
H18C H 1.0184 0.6072 0.0195 0.121 Uiso 1 1 calc R U .
C19 C 1.0275(7) 0.6808(7) 0.2309(8) 0.079(3) Uani 1 1 d . . .
H19A H 0.9653 0.6847 0.2740 0.119 Uiso 1 1 calc R U .
H19B H 1.0312 0.7248 0.1725 0.119 Uiso 1 1 calc R U .
H19C H 1.0757 0.6910 0.2534 0.119 Uiso 1 1 calc R U .
C20 C 1.0411(6) 0.5029(7) 0.3835(6) 0.066(2) Uani 1 1 d . . .
H20A H 1.0058 0.5539 0.3982 0.099 Uiso 1 1 calc R U .
H20B H 1.1037 0.5000 0.3898 0.099 Uiso 1 1 calc R U .
H20C H 1.0077 0.4499 0.4247 0.099 Uiso 1 1 calc R U .
C21 C 0.1713(5) 0.9370(5) 0.5908(7) 0.059(2) Uani 1 1 d . . .
C22 C 0.2204(6) 0.9529(5) 0.6442(6) 0.060(2) Uani 1 1 d . . .
C23 C 0.3038(6) 1.0035(5) 0.5814(8) 0.067(3) Uani 1 1 d . . .
C24 C 0.3032(5) 1.0114(5) 0.4953(7) 0.057(2) Uani 1 1 d . . .
C25 C 0.2230(6) 0.9720(5) 0.5006(7) 0.059(2) Uani 1 1 d . . .
C26 C 0.0840(6) 0.8896(6) 0.6294(8) 0.076(3) Uani 1 1 d . . .
H26A H 0.0826 0.8471 0.6881 0.113 Uiso 1 1 calc R U .
H26B H 0.0806 0.8592 0.5887 0.113 Uiso 1 1 calc R U .
H26C H 0.0304 0.9308 0.6373 0.113 Uiso 1 1 calc R U .
C27 C 0.1916(10) 0.9284(8) 0.7476(8) 0.113(5) Uani 1 1 d . . .
H27A H 0.1345 0.9616 0.7692 0.169 Uiso 1 1 calc R U .
H27B H 0.2423 0.9419 0.7650 0.169 Uiso 1 1 calc R U .
H27C H 0.1797 0.8659 0.7745 0.169 Uiso 1 1 calc R U .
C28 C 0.3774(9) 1.0297(8) 0.6125(10) 0.105(4) Uani 1 1 d . . .
H28A H 0.4113 0.9774 0.6391 0.158 Uiso 1 1 calc R U .
H28B H 0.3461 1.0595 0.6575 0.158 Uiso 1 1 calc R U .
H28C H 0.4218 1.0688 0.5606 0.158 Uiso 1 1 calc R U .
C29 C 0.3751(7) 1.0595(6) 0.4096(8) 0.099(4) Uani 1 1 d . . .
H29A H 0.4194 1.0862 0.4242 0.148 Uiso 1 1 calc R U .
H29B H 0.3435 1.1050 0.3717 0.148 Uiso 1 1 calc R U .
H29C H 0.4092 1.0187 0.3770 0.148 Uiso 1 1 calc R U .
C30 C 0.1947(9) 0.9750(8) 0.4171(9) 0.097(4) Uani 1 1 d . . .
H30A H 0.1658 0.9202 0.4293 0.146 Uiso 1 1 calc R U .
H30B H 0.2509 0.9829 0.3641 0.146 Uiso 1 1 calc R U .
H30C H 0.1499 1.0237 0.4054 0.146 Uiso 1 1 calc R U .
C31 C 0.6036(7) 0.6547(7) 0.0502(6) 0.073(3) Uani 1 1 d . . .
H31A H 0.5615 0.6047 0.0828 0.088 Uiso 1 1 calc R U .
H31B H 0.6245 0.6610 -0.0150 0.088 Uiso 1 1 calc R U .
C32 C 0.5527(8) 0.7358(7) 0.0658(6) 0.074(3) Uani 1 1 d . . .
H32A H 0.4921 0.7425 0.0533 0.089 Uiso 1 1 calc R U .
H32B H 0.5905 0.7872 0.0251 0.089 Uiso 1 1 calc R U .
C33 C 0.6695(7) 0.6081(7) 0.7471(6) 0.075(3) Uani 1 1 d D . .
H33A H 0.6276 0.5579 0.7777 0.090 Uiso 1 1 calc R U .
H33B H 0.7274 0.5916 0.7649 0.090 Uiso 1 1 calc R U .
C34 C 0.6235(7) 0.6822(8) 0.7747(6) 0.079(3) Uani 1 1 d D . .
H34A H 0.6695 0.7283 0.7541 0.095 Uiso 1 1 calc R U .
H34B H 0.5987 0.6648 0.8413 0.095 Uiso 1 1 calc R U .
C35 C 0.3445(8) 0.5877(9) 1.0134(7) 0.078(3) Uani 1 1 d . . .
C36 C 0.7571(15) 0.3204(12) 0.7080(14) 0.190(9) Uani 1 1 d D U .
C37 C 0.9717(7) 0.8237(6) 0.4239(7) 0.065(2) Uani 1 1 d . . .
C39 C 0.5298(17) 0.4721(18) 0.4694(15) 0.110(8) Uani 0.5 1 d D U P
O17 O 0.5613(10) 0.4616(9) 0.3772(11) 0.085(4) Uani 0.5 1 d D U P
O17' O 0.6017(11) 0.4297(12) 0.4178(13) 0.101(5) Uani 0.5 1 d D U P
O18 O 0.4926(7) 0.8927(6) 0.1872(7) 0.128(3) Uani 1 1 d D . .
C40 C 0.4093(15) 0.9415(18) 0.220(2) 0.257(14) Uani 1 1 d D . .
O19 O 0.2209(12) 0.1557(10) 0.7640(15) 0.224(7) Uani 1 1 d D U .
C41 C 0.161(3) 0.126(3) 0.856(2) 0.38(3) Uiso 1 1 d D . .

loop_
_atom_site_aniso_label
_atom_site_aniso_U_11
_atom_site_aniso_U_22
_atom_site_aniso_U_33
_atom_site_aniso_U_23
_atom_site_aniso_U_13
_atom_site_aniso_U_12
Rh1 0.0254(3) 0.0368(3) 0.0341(3) -0.0100(2) -0.0086(2) -0.0043(2)
Rh2 0.0272(3) 0.0355(3) 0.0604(4) -0.0205(3) -0.0024(2) -0.0061(2)
Pd1 0.0308(3) 0.0422(3) 0.0304(3) -0.0095(2) -0.0110(2) -0.0019(2)
Pd2 0.0290(3) 0.0440(3) 0.0345(3) -0.0137(2) -0.0059(2) -0.0089(2)
N1 0.024(3) 0.033(3) 0.034(3) -0.005(2) -0.012(2) -0.004(2)
N2 0.027(3) 0.041(3) 0.034(3) -0.006(2) -0.008(2) -0.011(2)
N3 0.024(3) 0.035(3) 0.037(3) -0.012(2) -0.006(2) -0.001(2)
N4 0.026(3) 0.040(3) 0.055(4) -0.022(3) -0.010(3) -0.005(2)
N5 0.030(3) 0.044(3) 0.045(3) -0.016(3) -0.015(2) -0.005(2)
N6 0.036(3) 0.040(3) 0.048(4) -0.011(3) -0.012(3) -0.009(3)
N7 0.049(4) 0.073(5) 0.041(3) -0.015(3) -0.020(3) -0.004(3)
N8 0.035(3) 0.063(4) 0.050(4) -0.020(3) -0.026(3) 0.010(3)
N9 0.044(4) 0.068(4) 0.045(4) -0.006(3) -0.015(3) -0.006(3)
N10 0.061(4) 0.078(5) 0.046(4) -0.033(4) -0.007(3) -0.020(4)
O1 0.031(2) 0.040(2) 0.034(2) -0.014(2) -0.0157(19) 0.0060(19)
O2 0.028(2) 0.049(3) 0.035(2) -0.011(2) -0.013(2) 0.001(2)
O3 0.032(3) 0.038(3) 0.053(3) -0.027(2) -0.006(2) 0.005(2)
O4 0.034(3) 0.052(3) 0.053(3) -0.032(3) -0.005(2) -0.003(2)
O5 0.072(4) 0.112(6) 0.071(4) -0.028(4) -0.020(3) -0.041(4)
O6 0.079(5) 0.114(6) 0.052(4) -0.029(4) 0.011(3) -0.024(4)
O7 0.188(9) 0.079(5) 0.102(6) -0.023(5) -0.097(6) 0.015(6)
O8 0.085(5) 0.114(6) 0.102(6) -0.047(5) 0.000(4) -0.023(5)
O9 0.136(8) 0.237(12) 0.173(10) -0.131(9) -0.026(7) -0.077(9)
O10 0.123(7) 0.081(5) 0.104(6) 0.007(5) -0.015(5) -0.028(5)
O11 0.098(6) 0.051(4) 0.163(8) -0.020(4) -0.077(5) -0.010(4)
O12 0.070(5) 0.085(5) 0.099(6) -0.012(4) -0.003(4) -0.004(4)
O13 0.095(6) 0.117(7) 0.112(6) -0.007(5) -0.059(5) 0.021(5)
S1 0.0626(14) 0.0797(16) 0.0431(11) -0.0170(11) -0.0137(10) -0.0198(12)
S2 0.0663(15) 0.0753(16) 0.0658(14) -0.0220(13) -0.0260(12) -0.0089(12)
S3 0.0482(12) 0.0560(13) 0.0819(16) -0.0094(12) -0.0294(12) -0.0038(10)
F1 0.184(8) 0.155(8) 0.065(4) -0.030(5) -0.043(5) -0.005(7)
F2 0.093(5) 0.194(8) 0.078(4) -0.082(5) -0.009(4) 0.002(5)
F3 0.125(6) 0.208(9) 0.125(6) -0.061(6) -0.062(5) -0.054(6)
F4 0.125(8) 0.163(9) 0.250(12) -0.080(8) -0.007(8) 0.052(7)
F5 0.159(9) 0.197(10) 0.295(13) 0.077(9) -0.056(9) 0.032(8)
F6 0.207(11) 0.348(16) 0.168(9) -0.028(10) -0.093(8) -0.080(11)
F7 0.077(4) 0.053(3) 0.175(7) -0.043(4) -0.008(4) -0.014(3)
F8 0.060(3) 0.106(5) 0.133(5) -0.034(4) -0.047(4) -0.010(3)
F9 0.074(4) 0.134(6) 0.090(5) -0.037(4) -0.009(3) 0.012(4)
C1 0.027(3) 0.028(3) 0.039(3) -0.016(3) -0.009(3) -0.002(2)
C2 0.033(3) 0.028(3) 0.036(3) -0.007(3) -0.012(3) -0.003(3)
C3 0.023(3) 0.032(3) 0.048(4) -0.012(3) -0.011(3) -0.004(3)
C4 0.040(4) 0.032(3) 0.030(3) -0.011(3) -0.008(3) 0.000(3)
C5 0.035(4) 0.032(3) 0.030(3) -0.007(3) -0.011(3) -0.009(3)
C6 0.034(4) 0.029(3) 0.046(4) -0.010(3) -0.009(3) -0.007(3)
C7 0.042(4) 0.049(4) 0.045(4) -0.016(3) -0.019(3) -0.011(3)
C8 0.055(5) 0.036(4) 0.044(4) -0.007(3) -0.026(3) -0.004(3)
C9 0.050(4) 0.043(4) 0.058(5) -0.019(4) -0.022(4) -0.008(3)
C10 0.030(3) 0.045(4) 0.043(4) -0.017(3) -0.009(3) -0.002(3)
C11 0.029(4) 0.054(5) 0.069(5) -0.014(4) -0.020(4) 0.012(3)
C12 0.023(3) 0.065(5) 0.049(4) -0.025(4) 0.001(3) -0.005(3)
C13 0.029(4) 0.062(5) 0.045(4) -0.016(4) -0.007(3) 0.001(3)
C14 0.037(4) 0.055(5) 0.057(5) -0.019(4) -0.010(3) -0.016(3)
C15 0.035(4) 0.053(4) 0.047(4) -0.011(4) -0.019(3) -0.010(3)
C16 0.070(6) 0.055(5) 0.098(8) -0.018(5) -0.017(6) 0.013(5)
C17 0.048(5) 0.092(7) 0.076(6) -0.050(6) -0.001(4) -0.002(5)
C18 0.099(8) 0.063(6) 0.059(6) -0.022(5) 0.015(5) -0.023(6)
C19 0.070(6) 0.076(7) 0.101(8) -0.049(6) -0.008(6) -0.023(5)
C20 0.055(5) 0.083(6) 0.074(6) -0.022(5) -0.038(5) -0.005(5)
C21 0.032(4) 0.047(5) 0.089(6) -0.013(5) -0.018(4) 0.001(3)
C22 0.050(5) 0.043(4) 0.081(6) -0.033(4) -0.005(4) 0.009(4)
C23 0.053(5) 0.035(4) 0.111(8) -0.038(5) -0.008(5) -0.002(4)
C24 0.034(4) 0.035(4) 0.092(7) -0.014(4) -0.010(4) -0.003(3)
C25 0.041(4) 0.037(4) 0.094(7) -0.016(4) -0.020(4) 0.001(3)
C26 0.035(4) 0.052(5) 0.125(9) -0.031(6) -0.003(5) 0.000(4)
C27 0.118(10) 0.098(9) 0.108(10) -0.067(8) 0.017(8) -0.005(8)
C28 0.111(10) 0.083(8) 0.165(13) -0.071(9) -0.059(9) -0.011(7)
C29 0.055(6) 0.047(5) 0.139(10) -0.014(6) 0.025(6) -0.007(4)
C30 0.083(8) 0.084(8) 0.121(10) -0.018(7) -0.039(7) -0.006(6)
C31 0.087(7) 0.097(7) 0.060(5) -0.040(5) -0.052(5) 0.029(6)
C32 0.088(7) 0.095(7) 0.051(5) -0.024(5) -0.046(5) 0.027(6)
C33 0.077(7) 0.108(8) 0.050(5) -0.020(5) -0.045(5) 0.017(6)
C34 0.082(7) 0.121(9) 0.041(5) -0.028(6) -0.017(5) -0.021(7)
C35 0.071(7) 0.114(9) 0.060(6) -0.024(6) -0.027(5) -0.023(6)
C36 0.155(15) 0.127(12) 0.199(16) -0.028(12) 0.027(12) 0.011(10)
C37 0.058(6) 0.050(5) 0.087(7) -0.022(5) -0.026(5) 0.006(4)
C39 0.114(16) 0.115(16) 0.116(16) -0.029(12) -0.061(13) -0.005(13)
O17 0.050(7) 0.059(8) 0.148(12) -0.031(8) -0.039(8) 0.008(6)
O17' 0.078(10) 0.126(12) 0.134(12) -0.085(10) -0.053(9) 0.043(9)
O18 0.126(8) 0.099(6) 0.157(9) -0.041(6) -0.055(7) 0.032(6)
C40 0.16(2) 0.22(3) 0.41(4) -0.14(3) -0.10(3) 0.05(2)
O19 0.202(14) 0.174(12) 0.35(2) -0.076(13) -0.134(15) -0.062(11)

loop_
_atom_type_symbol
_atom_type_description
_atom_type_scat_dispersion_real
_atom_type_scat_dispersion_imag
_atom_type_scat_source
C C 0.0033 0.0016 'International Tables Vol C Tables 4.2.6.8 and 6.1.1.4'
H H 0.0000 0.0000 'International Tables Vol C Tables 4.2.6.8 and 6.1.1.4'
N N 0.0061 0.0033 'International Tables Vol C Tables 4.2.6.8 and 6.1.1.4'
O O 0.0106 0.0060 'International Tables Vol C Tables 4.2.6.8 and 6.1.1.4'
F F 0.0171 0.0103 'International Tables Vol C Tables 4.2.6.8 and 6.1.1.4'
S S 0.1246 0.1234 'International Tables Vol C Tables 4.2.6.8 and 6.1.1.4'
Rh Rh -1.1178 0.9187 'International Tables Vol C Tables 4.2.6.8 and 6.1.1.4'
Pd Pd -0.9988 1.0072 'International Tables Vol C Tables 4.2.6.8 and 6.1.1.4'

loop_
_geom_angle_atom_site_label_1
_geom_angle_atom_site_label_2
_geom_angle_atom_site_label_3
_geom_angle
_geom_angle_site_symmetry_1
_geom_angle_site_symmetry_3
O2 Rh1 O1 80.05(17) . .
O2 Rh1 C14 116.2(3) . .
O1 Rh1 C14 97.5(3) . .
O2 Rh1 N5 83.9(2) . .
O1 Rh1 N5 84.5(2) . .
C14 Rh1 N5 159.9(3) . .
O2 Rh1 C12 111.0(2) . .
O1 Rh1 C12 163.0(2) . .
C14 Rh1 C12 66.3(3) . .
N5 Rh1 C12 108.9(3) . .
O2 Rh1 C13 96.9(2) . .
O1 Rh1 C13 130.0(3) . .
C14 Rh1 C13 39.3(3) . .
N5 Rh1 C13 145.2(3) . .
C12 Rh1 C13 38.5(3) . .
O2 Rh1 C11 150.9(3) . .
O1 Rh1 C11 129.0(3) . .
C14 Rh1 C11 65.4(3) . .
N5 Rh1 C11 97.7(3) . .
C12 Rh1 C11 41.0(3) . .
C13 Rh1 C11 65.5(3) . .
O2 Rh1 C15 155.7(2) . .
O1 Rh1 C15 97.9(2) . .
C14 Rh1 C15 39.6(3) . .
N5 Rh1 C15 120.2(2) . .
C12 Rh1 C15 66.6(3) . .
C13 Rh1 C15 65.7(3) . .
C11 Rh1 C15 38.0(3) . .
O4 Rh2 N6 84.7(2) . 2_666
O4 Rh2 C24 122.4(3) . .
N6 Rh2 C24 152.9(3) 2_666 .
O4 Rh2 C22 106.3(3) . .
N6 Rh2 C22 109.0(3) 2_666 .
C24 Rh2 C22 65.2(4) . .
O4 Rh2 O3 79.70(18) . .
N6 Rh2 O3 83.8(2) 2_666 .
C24 Rh2 O3 101.0(3) . .
C22 Rh2 O3 166.1(3) . .
O4 Rh2 C25 160.7(3) . .
N6 Rh2 C25 114.1(3) 2_666 .
C24 Rh2 C25 38.8(3) . .
C22 Rh2 C25 64.7(4) . .
O3 Rh2 C25 105.6(3) . .
O4 Rh2 C21 142.5(3) . .
N6 Rh2 C21 93.9(3) 2_666 .
C24 Rh2 C21 64.5(3) . .
C22 Rh2 C21 39.1(4) . .
O3 Rh2 C21 137.6(3) . .
C25 Rh2 C21 37.8(3) . .
O4 Rh2 C23 97.1(3) . .
N6 Rh2 C23 148.7(3) 2_666 .
C24 Rh2 C23 37.9(4) . .
C22 Rh2 C23 40.4(3) . .
O3 Rh2 C23 127.4(3) . .
C25 Rh2 C23 64.7(4) . .
C21 Rh2 C23 65.9(3) . .
N3 Pd1 N7 95.5(2) . .
N3 Pd1 N8 178.0(2) . .
N7 Pd1 N8 83.7(3) . .
N3 Pd1 N1 80.2(2) . .
N7 Pd1 N1 175.2(2) . .
N8 Pd1 N1 100.6(2) . .
N4 Pd2 N2 80.3(2) . .
N4 Pd2 N10 96.5(3) . .
N2 Pd2 N10 176.0(2) . .
N4 Pd2 N9 178.8(3) . .
N2 Pd2 N9 99.2(2) . .
N10 Pd2 N9 83.9(3) . .
C1 N1 C4 117.5(5) . .
C1 N1 Pd1 111.3(4) . .
C4 N1 Pd1 131.1(4) . .
C2 N2 C3 119.0(6) . .
C2 N2 Pd2 128.8(4) . .
C3 N2 Pd2 112.2(4) . .
C5 N3 O2 118.3(5) . .
C5 N3 Pd1 117.2(5) . .
O2 N3 Pd1 124.4(4) . .
C6 N4 O4 118.3(6) . .
C6 N4 Pd2 118.3(5) . .
O4 N4 Pd2 123.4(4) . .
C10 N5 C7 116.2(6) . .
C10 N5 Rh1 122.1(5) . .
C7 N5 Rh1 121.7(4) . .
C8 N6 C9 115.8(6) . .
C8 N6 Rh2 122.7(5) . 2_666
C9 N6 Rh2 120.3(5) . 2_666
C31 N7 Pd1 110.9(5) . .
C32 N8 Pd1 107.9(5) . .
C33 N9 Pd2 107.2(5) . .
C34 N10 Pd2 108.5(5) . .
C5 O1 Rh1 107.0(4) . .
N3 O2 Rh1 108.8(3) . .
C6 O3 Rh2 106.7(4) . .
N4 O4 Rh2 108.9(4) . .
O7 S1 O5 114.5(5) . .
O7 S1 O6 117.2(6) . .
O5 S1 O6 113.8(5) . .
O7 S1 C35 101.7(6) . .
O5 S1 C35 104.0(5) . .
O6 S1 C35 103.2(5) . .
O9 S2 O10 118.2(7) . .
O9 S2 O8 115.6(6) . .
O10 S2 O8 112.9(5) . .
O9 S2 C36 104.5(8) . .
O10 S2 C36 101.5(7) . .
O8 S2 C36 100.9(6) . .
O13 S3 O11 117.0(5) . .
O13 S3 O12 115.8(5) . .
O11 S3 O12 110.6(5) . .
O13 S3 C37 103.4(5) . .
O11 S3 C37 104.6(5) . .
O12 S3 C37 103.4(5) . .
N1 C1 C2 121.4(6) . .
N1 C1 C5 116.8(5) . .
C2 C1 C5 121.8(6) . .
N2 C2 C1 120.3(6) . .
C4 C3 N2 119.3(6) . .
C4 C3 C6 124.8(6) . .
N2 C3 C6 115.8(6) . .
N1 C4 C3 122.3(6) . .
N3 C5 O1 125.8(6) . .
N3 C5 C1 114.2(6) . .
O1 C5 C1 119.9(5) . .
O3 C6 N4 125.9(6) . .
O3 C6 C3 120.7(6) . .
N4 C6 C3 113.4(6) . .
N5 C7 C8 122.2(6) . .
N6 C8 C7 122.6(7) . .
N6 C9 C10 121.1(7) . .
N5 C10 C9 121.7(7) . .
C15 C11 C12 108.5(7) . .
C15 C11 C16 129.7(8) . .
C12 C11 C16 121.9(8) . .
C15 C11 Rh1 71.1(4) . .
C12 C11 Rh1 68.9(4) . .
C16 C11 Rh1 124.9(6) . .
C13 C12 C17 127.7(8) . .
C13 C12 C11 105.8(7) . .
C17 C12 C11 126.1(8) . .
C13 C12 Rh1 70.9(4) . .
C17 C12 Rh1 129.1(5) . .
C11 C12 Rh1 70.1(4) . .
C12 C13 C14 109.9(7) . .
C12 C13 C18 123.4(7) . .
C14 C13 C18 126.5(7) . .
C12 C13 Rh1 70.6(4) . .
C14 C13 Rh1 69.7(4) . .
C18 C13 Rh1 121.8(6) . .
C13 C14 C15 107.7(7) . .
C13 C14 C19 126.4(8) . .
C15 C14 C19 125.9(8) . .
C13 C14 Rh1 70.9(4) . .
C15 C14 Rh1 71.3(4) . .
C19 C14 Rh1 122.0(6) . .
C11 C15 C14 108.1(6) . .
C11 C15 C20 127.2(7) . .
C14 C15 C20 124.5(8) . .
C11 C15 Rh1 70.9(4) . .
C14 C15 Rh1 69.0(4) . .
C20 C15 Rh1 121.9(5) . .
C25 C21 C22 107.7(7) . .
C25 C21 C26 128.9(9) . .
C22 C21 C26 123.4(9) . .
C25 C21 Rh2 70.4(5) . .
C22 C21 Rh2 69.2(4) . .
C26 C21 Rh2 124.4(6) . .
C21 C22 C23 107.4(8) . .
C21 C22 C27 128.1(9) . .
C23 C22 C27 124.4(10) . .
C21 C22 Rh2 71.7(5) . .
C23 C22 Rh2 71.1(4) . .
C27 C22 Rh2 125.3(7) . .
C24 C23 C22 105.6(8) . .
C24 C23 C28 130.6(9) . .
C22 C23 C28 123.5(11) . .
C24 C23 Rh2 69.6(5) . .
C22 C23 Rh2 68.5(4) . .
C28 C23 Rh2 121.2(7) . .
C23 C24 C25 110.2(8) . .
C23 C24 C29 124.2(9) . .
C25 C24 C29 125.5(10) . .
C23 C24 Rh2 72.5(5) . .
C25 C24 Rh2 71.2(4) . .
C29 C24 Rh2 125.6(6) . .
C21 C25 C24 109.0(9) . .
C21 C25 C30 126.4(8) . .
C24 C25 C30 124.4(9) . .
C21 C25 Rh2 71.9(5) . .
C24 C25 Rh2 70.0(5) . .
C30 C25 Rh2 127.8(7) . .
N7 C31 C32 108.3(8) . .
C31 C32 N8 108.1(7) . .
C34 C33 N9 110.0(8) . .
C33 C34 N10 110.9(7) . .
F2 C35 F3 107.2(10) . .
F2 C35 F1 107.2(10) . .
F3 C35 F1 105.0(10) . .
F2 C35 S1 114.9(8) . .
F3 C35 S1 112.2(8) . .
F1 C35 S1 109.8(8) . .
F6 C36 F4 127.4(18) . .
F6 C36 F5 125.2(18) . .
F4 C36 F5 105.4(15) . .
F6 C36 S2 96.2(14) . .
F4 C36 S2 92.5(13) . .
F5 C36 S2 94.8(14) . .
F9 C37 F7 107.6(8) . .
F9 C37 F8 102.7(8) . .
F7 C37 F8 102.6(8) . .
F9 C37 S3 116.6(7) . .
F7 C37 S3 113.7(7) . .
F8 C37 S3 112.3(7) . .
O17' C39 O17 41.2(9) . .
O17' C39 C39 166(3) . 2_666
O17 C39 C39 146(3) . 2_666
O17' O17 C39 64.0(12) . .
O17 O17' C39 74.8(12) . .

loop_
_geom_bond_atom_site_label_1
_geom_bond_atom_site_label_2
_geom_bond_distance
_geom_bond_site_symmetry_2
Rh1 O2 2.073(4) .
Rh1 O1 2.093(4) .
Rh1 C14 2.120(7) .
Rh1 N5 2.127(5) .
Rh1 C12 2.134(7) .
Rh1 C13 2.136(7) .
Rh1 C11 2.150(7) .
Rh1 C15 2.151(7) .
Rh2 O4 2.106(5) .
Rh2 N6 2.122(6) 2_666
Rh2 C24 2.123(8) .
Rh2 C22 2.125(8) .
Rh2 O3 2.127(4) .
Rh2 C25 2.139(8) .
Rh2 C21 2.158(8) .
Rh2 C23 2.161(8) .
Pd1 N3 1.984(5) .
Pd1 N7 1.995(6) .
Pd1 N8 2.040(6) .
Pd1 N1 2.052(5) .
Pd2 N4 1.969(6) .
Pd2 N2 2.030(5) .
Pd2 N10 2.032(6) .
Pd2 N9 2.066(7) .
N1 C1 1.337(8) .
N1 C4 1.340(8) .
N2 C2 1.318(8) .
N2 C3 1.372(8) .
N3 C5 1.278(8) .
N3 O2 1.357(7) .
N4 C6 1.306(9) .
N4 O4 1.355(7) .
N5 C10 1.306(8) .
N5 C7 1.339(9) .
N6 C8 1.331(9) .
N6 C9 1.333(9) .
N6 Rh2 2.122(6) 2_666
N7 C31 1.448(10) .
N8 C32 1.497(10) .
N9 C33 1.488(10) .
N10 C34 1.474(12) .
O1 C5 1.291(7) .
O3 C6 1.297(8) .
O5 S1 1.425(6) .
O6 S1 1.440(7) .
O7 S1 1.409(8) .
O8 S2 1.482(8) .
O9 S2 1.363(8) .
O10 S2 1.402(8) .
O11 S3 1.399(7) .
O12 S3 1.419(9) .
O13 S3 1.394(7) .
S1 C35 1.789(10) .
S2 C36 2.01(3) .
S3 C37 1.776(10) .
F1 C35 1.378(14) .
F2 C35 1.278(13) .
F3 C35 1.307(12) .
F4 C36 1.363(15) .
F5 C36 1.365(15) .
F6 C36 1.340(15) .
F7 C37 1.336(10) .
F8 C37 1.374(11) .
F9 C37 1.310(11) .
C1 C2 1.384(9) .
C1 C5 1.474(9) .
C3 C4 1.355(9) .
C3 C6 1.465(9) .
C7 C8 1.344(10) .
C9 C10 1.400(10) .
C11 C15 1.401(12) .
C11 C12 1.499(11) .
C11 C16 1.506(12) .
C12 C13 1.408(11) .
C12 C17 1.468(11) .
C13 C14 1.433(11) .
C13 C18 1.548(12) .
C14 C15 1.449(11) .
C14 C19 1.507(12) .
C15 C20 1.488(11) .
C21 C25 1.391(13) .
C21 C22 1.433(13) .
C21 C26 1.462(11) .
C22 C23 1.480(12) .
C22 C27 1.538(15) .
C23 C24 1.392(14) .
C23 C28 1.534(14) .
C24 C25 1.416(11) .
C24 C29 1.505(12) .
C25 C30 1.564(15) .
C31 C32 1.489(13) .
C33 C34 1.442(12) .
C39 O17' 1.397(17) .
C39 O17 1.500(17) .
C39 C39 1.56(4) 2_666
O17 O17' 1.023(19) .
O18 C40 1.440(16) .
O19 C41 1.441(19) .

loop_
_geom_hbond_atom_site_label_D
_geom_hbond_atom_site_label_H
_geom_hbond_atom_site_label_A
_geom_hbond_distance_DH
_geom_hbond_distance_HA
_geom_hbond_distance_DA
_geom_hbond_angle_DHA
_geom_hbond_site_symmetry_A
N10 H10B O6 0.99 2.00 2.923(10) 154.7 .
N9 H9B O12 0.99 2.33 3.184(10) 143.6 .
N9 H9B O11 0.99 2.36 3.173(11) 139.1 .
N9 H9A O10 0.99 2.04 3.033(12) 175.7 .
N8 H8B O18 0.99 1.81 2.794(12) 173.8 .
N8 H8A O8 0.99 2.11 3.045(10) 155.9 2_666
N7 H7B O5 0.99 2.04 2.986(11) 158.0 2_666

loop_
_geom_torsion_atom_site_label_1
_geom_torsion_atom_site_label_2
_geom_torsion_atom_site_label_3
_geom_torsion_atom_site_label_4
_geom_torsion
_geom_torsion_site_symmetry_1
C5 N3 O2 Rh1 -2.4(6) .
Pd1 N3 O2 Rh1 -179.3(3) .
C6 N4 O4 Rh2 6.8(7) .
Pd2 N4 O4 Rh2 -174.2(3) .
C4 N1 C1 C2 -2.1(9) .
Pd1 N1 C1 C2 -178.8(5) .
C4 N1 C1 C5 178.7(5) .
Pd1 N1 C1 C5 2.1(6) .
C3 N2 C2 C1 -3.5(9) .
Pd2 N2 C2 C1 176.2(4) .
N1 C1 C2 N2 2.4(9) .
C5 C1 C2 N2 -178.6(5) .
C2 N2 C3 C4 4.6(9) .
Pd2 N2 C3 C4 -175.2(5) .
C2 N2 C3 C6 -179.3(5) .
Pd2 N2 C3 C6 0.9(7) .
C1 N1 C4 C3 3.3(9) .
Pd1 N1 C4 C3 179.2(5) .
N2 C3 C4 N1 -4.6(10) .
C6 C3 C4 N1 179.6(6) .
O2 N3 C5 O1 1.7(9) .
Pd1 N3 C5 O1 178.8(5) .
O2 N3 C5 C1 177.1(5) .
Pd1 N3 C5 C1 -5.8(7) .
Rh1 O1 C5 N3 0.0(8) .
Rh1 O1 C5 C1 -175.2(4) .
N1 C1 C5 N3 2.3(8) .
C2 C1 C5 N3 -176.9(6) .
N1 C1 C5 O1 177.9(5) .
C2 C1 C5 O1 -1.2(9) .
Rh2 O3 C6 N4 -3.8(8) .
Rh2 O3 C6 C3 175.9(5) .
O4 N4 C6 O3 -2.1(10) .
Pd2 N4 C6 O3 178.8(5) .
O4 N4 C6 C3 178.2(5) .
Pd2 N4 C6 C3 -0.9(7) .
C4 C3 C6 O3 -4.0(10) .
N2 C3 C6 O3 -179.8(5) .
C4 C3 C6 N4 175.8(6) .
N2 C3 C6 N4 -0.1(8) .
C10 N5 C7 C8 6.3(10) .
Rh1 N5 C7 C8 -171.8(6) .
C9 N6 C8 C7 0.5(11) .
Rh2 N6 C8 C7 168.5(6) 2_666
N5 C7 C8 N6 -3.5(12) .
C8 N6 C9 C10 -0.6(10) .
Rh2 N6 C9 C10 -168.9(5) 2_666
C7 N5 C10 C9 -6.4(10) .
Rh1 N5 C10 C9 171.7(5) .
N6 C9 C10 N5 3.8(11) .
C15 C11 C12 C13 2.0(8) .
C16 C11 C12 C13 -178.8(7) .
Rh1 C11 C12 C13 62.3(5) .
C15 C11 C12 C17 175.2(7) .
C16 C11 C12 C17 -5.6(12) .
Rh1 C11 C12 C17 -124.5(7) .
C15 C11 C12 Rh1 -60.3(5) .
C16 C11 C12 Rh1 118.9(8) .
C17 C12 C13 C14 -176.0(7) .
C11 C12 C13 C14 -2.9(8) .
Rh1 C12 C13 C14 58.8(5) .
C17 C12 C13 C18 9.2(12) .
C11 C12 C13 C18 -177.7(7) .
Rh1 C12 C13 C18 -115.9(7) .
C17 C12 C13 Rh1 125.2(8) .
C11 C12 C13 Rh1 -61.8(4) .
C12 C13 C14 C15 2.9(8) .
C18 C13 C14 C15 177.4(7) .
Rh1 C13 C14 C15 62.3(5) .
C12 C13 C14 C19 -175.6(7) .
C18 C13 C14 C19 -1.1(12) .
Rh1 C13 C14 C19 -116.3(8) .
C12 C13 C14 Rh1 -59.4(5) .
C18 C13 C14 Rh1 115.2(8) .
C12 C11 C15 C14 -0.2(8) .
C16 C11 C15 C14 -179.4(8) .
Rh1 C11 C15 C14 -59.2(5) .
C12 C11 C15 C20 175.1(7) .
C16 C11 C15 C20 -4.0(13) .
Rh1 C11 C15 C20 116.1(8) .
C12 C11 C15 Rh1 59.0(5) .
C16 C11 C15 Rh1 -120.1(9) .
C13 C14 C15 C11 -1.6(8) .
C19 C14 C15 C11 177.0(7) .
Rh1 C14 C15 C11 60.4(5) .
C13 C14 C15 C20 -177.1(7) .
C19 C14 C15 C20 1.5(12) .
Rh1 C14 C15 C20 -115.1(7) .
C13 C14 C15 Rh1 -62.0(5) .
C19 C14 C15 Rh1 116.5(8) .
C25 C21 C22 C23 2.5(9) .
C26 C21 C22 C23 -179.1(8) .
Rh2 C21 C22 C23 62.6(5) .
C25 C21 C22 C27 178.9(9) .
C26 C21 C22 C27 -2.7(14) .
Rh2 C21 C22 C27 -121.0(9) .
C25 C21 C22 Rh2 -60.1(6) .
C26 C21 C22 Rh2 118.3(8) .
C21 C22 C23 C24 -2.9(9) .
C27 C22 C23 C24 -179.6(8) .
Rh2 C22 C23 C24 60.0(6) .
C21 C22 C23 C28 -176.9(8) .
C27 C22 C23 C28 6.5(14) .
Rh2 C22 C23 C28 -114.0(9) .
C21 C22 C23 Rh2 -62.9(6) .
C27 C22 C23 Rh2 120.4(9) .
C22 C23 C24 C25 2.3(9) .
C28 C23 C24 C25 175.7(9) .
Rh2 C23 C24 C25 61.6(6) .
C22 C23 C24 C29 179.1(8) .
C28 C23 C24 C29 -7.6(15) .
Rh2 C23 C24 C29 -121.7(8) .
C22 C23 C24 Rh2 -59.3(5) .
C28 C23 C24 Rh2 114.1(10) .
C22 C21 C25 C24 -1.1(9) .
C26 C21 C25 C24 -179.3(8) .
Rh2 C21 C25 C24 -60.4(6) .
C22 C21 C25 C30 -176.6(9) .
C26 C21 C25 C30 5.1(15) .
Rh2 C21 C25 C30 124.1(9) .
C22 C21 C25 Rh2 59.3(6) .
C26 C21 C25 Rh2 -118.9(9) .
C23 C24 C25 C21 -0.8(10) .
C29 C24 C25 C21 -177.5(8) .
Rh2 C24 C25 C21 61.6(6) .
C23 C24 C25 C30 174.8(9) .
C29 C24 C25 C30 -1.9(14) .
Rh2 C24 C25 C30 -122.8(9) .
C23 C24 C25 Rh2 -62.4(6) .
C29 C24 C25 Rh2 120.9(8) .
Pd1 N7 C31 C32 39.0(10) .
N7 C31 C32 N8 -50.7(11) .
Pd1 N8 C32 C31 38.0(9) .
Pd2 N9 C33 C34 -37.6(9) .
N9 C33 C34 N10 50.2(11) .
Pd2 N10 C34 C33 -36.8(10) .
O7 S1 C35 F2 58.7(11) .
O5 S1 C35 F2 -60.4(11) .
O6 S1 C35 F2 -179.5(9) .
O7 S1 C35 F3 -64.1(11) .
O5 S1 C35 F3 176.8(9) .
O6 S1 C35 F3 57.7(11) .
O7 S1 C35 F1 179.6(8) .
O5 S1 C35 F1 60.5(9) .
O6 S1 C35 F1 -58.6(9) .
O13 S3 C37 F9 -58.6(9) .
O11 S3 C37 F9 64.4(8) .
O12 S3 C37 F9 -179.7(7) .
O13 S3 C37 F7 67.5(9) .
O11 S3 C37 F7 -169.5(8) .
O12 S3 C37 F7 -53.6(9) .
O13 S3 C37 F8 -176.7(7) .
O11 S3 C37 F8 -53.6(8) .
O12 S3 C37 F8 62.2(8) .
C39 C39 O17 O17' 160(6) 2_666
C39 C39 O17' O17 -129(13) 2_666

loop_
_platon_squeeze_void_nr
_platon_squeeze_void_average_x
_platon_squeeze_void_average_y
_platon_squeeze_void_average_z
_platon_squeeze_void_volume
_platon_squeeze_void_count_electrons
1 -0.006 0.000 0.000 914.0 274.5
